data_7113492
loop_
_publ_author_name
'Furutachi, Hideki'
'Murayama, Mizue'
'Shiohara, Amane'
'Yamazaki, Satoshi'
'Fujinami, Shuhei'
'Uehara, Akira'
'Suzuki, Masatatsu'
'Ogo, Seiji'
'Watanabe, Yoshihito'
'Maeda, Yonezo'

_publ_section_title
;
 Regioselective hydroxylation of the xylyl linker in a diiron(III) complex
 having a carboxylate-rich ligand with H2O2
;
_journal_coden_ASTM CHCOFS
_journal_issue 15
_journal_name_full
;
 Chemical Communications (Cambridge, United Kingdom)
;
_journal_page_first 1900
_journal_page_last 1901
_journal_paper_doi 10.1039/b304171a
_journal_year 2003
_chemical_formula_moiety
;
[Fe4(pyxyl)(CH3COO)4(O)2](ClO4)4 CH3CN CH3OH
;
_chemical_formula_sum 'C75 H83 Cl4 Fe4 N13 O27'
_chemical_formula_weight 1963.75
_space_group_IT_number 62
_symmetry_cell_setting orthorhombic
_symmetry_Int_Tables_number 62
_symmetry_space_group_name_Hall '-P 2ac 2n'
_symmetry_space_group_name_H-M 'P n m a'
_audit_creation_date 'Thu May 25 20:45:56 2000'
_audit_creation_method 'by teXsan'
_cell_angle_alpha 90
_cell_angle_beta 90
_cell_angle_gamma 90
_cell_formula_units_Z 4
_cell_length_a 24.961(2)
_cell_length_b 28.608(3)
_cell_length_c 12.617(4)
_cell_measurement_temperature 153
_cell_volume 9010(3)
_computing_data_reduction 'teXsan Ver. 1.10'
_computing_publication_material 'teXsan Ver. 1.10'
_computing_structure_refinement 'teXsan Ver. 1.10'
_computing_structure_solution SHELXS86
_diffrn_measured_fraction_theta_full 0.8806
_diffrn_measured_fraction_theta_max 0.8806
_diffrn_measurement_device_type Rigaku/RAXIS-IV
_diffrn_radiation_type 'Mo K\a'
_diffrn_radiation_wavelength 0.7107
_diffrn_reflns_limit_h_max 30
_diffrn_reflns_limit_h_min 0
_diffrn_reflns_limit_k_max 32
_diffrn_reflns_limit_k_min 0
_diffrn_reflns_limit_l_max 15
_diffrn_reflns_limit_l_min 0
_diffrn_reflns_number 7864
_diffrn_reflns_theta_full 25.72
_diffrn_reflns_theta_max 25.72
_exptl_absorpt_coefficient_mu 0.830
_exptl_absorpt_correction_type none
_exptl_crystal_colour brown-green
_exptl_crystal_density_diffrn 1.448
_exptl_crystal_density_method 'not measured'
_exptl_crystal_description prism
_exptl_crystal_size_max 0.50
_exptl_crystal_size_mid 0.50
_exptl_crystal_size_min 0.50
_refine_diff_density_max 1.05
_refine_diff_density_min -0.70
_refine_ls_extinction_coef 0.0043(5)
_refine_ls_extinction_method 'Zachariasen(1967) type 2 Gaussian isotropic'
_refine_ls_goodness_of_fit_ref 1.906
_refine_ls_hydrogen_treatment noref
_refine_ls_number_parameters 595
_refine_ls_number_reflns 6628
_refine_ls_R_factor_gt 0.0637
_refine_ls_shift/su_max 0.0029
_refine_ls_structure_factor_coef F
_refine_ls_weighting_details 'w = 1/[\s^2^(Fo) + 0.00230|Fo|^2^]'
_refine_ls_weighting_scheme calc
_refine_ls_wR_factor_ref 0.1061
_reflns_number_gt 6628
_reflns_number_total 7733
_reflns_threshold_expression F^2^>3.0\s(F^2^)
_cod_duplicate_entry 7103816
_cod_data_source_file b304171a.txt
_cod_data_source_block (2)
_cod_original_cell_volume 9009(2)
_cod_original_sg_symbol_H-M Pnma
_cod_original_formula_sum 'C75 H83 Cl4 Fe4 N13 O27 '
_cod_database_code 7113492

loop_
_symmetry_equiv_pos_as_xyz
x,y,z
1/2+x,1/2-y,1/2-z
-x,1/2+y,-z
1/2-x,-y,1/2+z
-x,-y,-z
1/2-x,1/2+y,1/2+z
x,1/2-y,z
1/2+x,y,1/2-z

loop_
_atom_site_label
_atom_site_type_symbol
_atom_site_fract_x
_atom_site_fract_y
_atom_site_fract_z
_atom_site_U_iso_or_equiv
_atom_site_adp_type
_atom_site_occupancy
_atom_site_calc_flag
_atom_site_refinement_flags
Fe1 Fe 0.24356(2) 0.42366(2) 0.66850(5) 0.0297(2) Uani 1.00 d .
Fe2 Fe 0.11901(2) 0.41803(2) 0.65594(5) 0.0301(2) Uani 1.00 d .
O1 O 0.1829(1) 0.39036(9) 0.6766(2) 0.0318(7) Uani 1.00 d .
O2 O 0.2294(1) 0.44098(9) 0.5114(2) 0.0352(7) Uani 1.00 d .
O3 O 0.1392(1) 0.44532(9) 0.5136(2) 0.0370(8) Uani 1.00 d .
O4 O 0.2194(1) 0.48708(9) 0.7244(2) 0.0347(7) Uani 1.00 d .
O5 O 0.1302(1) 0.47758(9) 0.7406(2) 0.0375(8) Uani 1.00 d .
N1 N 0.2985(1) 0.3621(1) 0.6488(3) 0.0317(9) Uani 1.00 d .
N2 N 0.3206(1) 0.4553(1) 0.6328(3) 0.0330(9) Uani 1.00 d .
N3 N 0.2711(1) 0.4069(1) 0.8277(3) 0.0336(9) Uani 1.00 d .
N4 N 0.0813(1) 0.3567(1) 0.5798(3) 0.0326(9) Uani 1.00 d .
N5 N 0.0379(1) 0.4438(1) 0.6204(3) 0.0338(9) Uani 1.00 d .
N6 N 0.0787(1) 0.3870(1) 0.7882(3) 0.0322(9) Uani 1.00 d .
C1 C 0.3553(2) 0.3762(2) 0.6549(4) 0.040(1) Uani 1.00 d .
C2 C 0.3640(2) 0.4269(1) 0.6269(4) 0.036(1) Uani 1.00 d .
C3 C 0.4147(2) 0.4442(2) 0.6037(5) 0.057(2) Uani 1.00 d .
C4 C 0.4206(2) 0.4925(2) 0.5876(5) 0.067(2) Uani 1.00 d .
C5 C 0.3766(2) 0.5210(2) 0.5913(4) 0.051(1) Uani 1.00 d .
C6 C 0.3276(2) 0.5015(1) 0.6129(4) 0.036(1) Uani 1.00 d .
C7 C 0.2840(2) 0.3323(1) 0.7417(4) 0.038(1) Uani 1.00 d .
C8 C 0.2864(2) 0.3615(2) 0.8408(3) 0.040(1) Uani 1.00 d .
C9 C 0.3048(2) 0.3452(2) 0.9366(4) 0.052(1) Uani 1.00 d .
C10 C 0.3080(2) 0.3756(2) 1.0215(4) 0.064(2) Uani 1.00 d .
C11 C 0.2914(2) 0.4213(2) 1.0097(4) 0.051(1) Uani 1.00 d .
C12 C 0.2733(2) 0.4351(1) 0.9124(4) 0.042(1) Uani 1.00 d .
C13 C 0.2853(2) 0.3387(1) 0.5450(4) 0.036(1) Uani 1.00 d .
C14 C 0.3137(2) 0.2926(1) 0.5224(3) 0.034(1) Uani 1.00 d .
C15 C 0.3608(2) 0.2920(1) 0.4623(3) 0.037(1) Uani 1.00 d .
C16 C 0.3852(3) 0.2500 0.4348(5) 0.043(2) Uani 1.00 d S
C17 C 0.2905(2) 0.2500 0.5514(5) 0.033(1) Uani 1.00 d S
C18 C 0.0283(2) 0.3687(2) 0.5318(4) 0.051(1) Uani 1.00 d .
C19 C 0.0045(2) 0.4128(1) 0.5762(3) 0.035(1) Uani 1.00 d .
C20 C -0.0498(2) 0.4219(1) 0.5620(4) 0.045(1) Uani 1.00 d .
C21 C -0.0694(2) 0.4646(2) 0.5934(5) 0.052(1) Uani 1.00 d .
C22 C -0.0349(2) 0.4975(2) 0.6375(4) 0.051(1) Uani 1.00 d .
C23 C 0.0178(2) 0.4853(1) 0.6508(4) 0.042(1) Uani 1.00 d .
C24 C 0.0757(2) 0.3220(1) 0.6668(3) 0.040(1) Uani 1.00 d .
C25 C 0.0579(2) 0.3443(1) 0.7689(3) 0.036(1) Uani 1.00 d .
C26 C 0.0267(2) 0.3216(2) 0.8431(4) 0.047(1) Uani 1.00 d .
C27 C 0.0169(2) 0.3433(2) 0.9402(4) 0.048(1) Uani 1.00 d .
C28 C 0.0389(2) 0.3866(2) 0.9596(4) 0.048(1) Uani 1.00 d .
C29 C 0.0691(2) 0.4075(1) 0.8813(4) 0.041(1) Uani 1.00 d .
C30 C 0.1179(2) 0.3376(1) 0.4962(3) 0.036(1) Uani 1.00 d .
C31 C 0.1010(2) 0.2921(1) 0.4439(3) 0.034(1) Uani 1.00 d .
C32 C 0.0707(2) 0.2921(1) 0.3517(3) 0.039(1) Uani 1.00 d .
C33 C 0.0560(3) 0.2500 0.3058(5) 0.046(2) Uani 1.00 d S
C34 C 0.1167(2) 0.2500 0.4886(5) 0.033(1) Uani 1.00 d S
C35 C 0.1841(2) 0.4427(1) 0.4665(3) 0.034(1) Uani 1.00 d .
C36 C 0.1827(2) 0.4416(2) 0.3473(4) 0.050(1) Uani 1.00 d .
C37 C 0.1727(2) 0.4998(1) 0.7566(3) 0.031(1) Uani 1.00 d .
C38 C 0.1691(2) 0.5450(2) 0.8169(4) 0.044(1) Uani 1.00 d .
Cl1 Cl 0.02827(7) 0.61299(6) 0.7757(1) 0.0849(5) Uani 1.00 d .
Cl2 Cl -0.08030(9) 0.23745(7) 0.6784(2) 0.0505(8) Uani 0.50 d P
Cl3 Cl 0.67588(7) 0.2500 0.6562(2) 0.0634(6) Uani 1.00 d S
O6 O 0.0311(2) 0.6587(2) 0.8139(4) 0.120(2) Uani 1.00 d .
O7 O 0.0600(3) 0.6050(2) 0.6836(4) 0.131(2) Uani 1.00 d .
O8 O 0.0451(3) 0.5829(3) 0.8563(4) 0.210(3) Uani 1.00 d .
O9 O -0.0266(2) 0.6038(2) 0.7516(5) 0.100(2) Uani 1.00 d .
O10 O -0.1272(2) 0.2500 0.6227(6) 0.082(2) Uani 1.00 d S
O11 O -0.0831(3) 0.2500 0.7896(5) 0.088(2) Uani 1.00 d S
O12 O -0.0323(2) 0.2500 0.6358(6) 0.087(2) Uani 1.00 d S
O13 O -0.0769(3) 0.1877(2) 0.6645(7) 0.069(3) Uani 0.50 d P
O14 O 0.6833(2) 0.2500 0.7674(4) 0.055(1) Uani 1.00 d S
O15 O 0.7240(3) 0.2500 0.6034(6) 0.116(3) Uani 1.00 d S
O16 O 0.6262(4) 0.2500 0.6245(8) 0.201(6) Uani 1.00 d S
O17 O 0.6699(4) 0.1952(3) 0.6362(7) 0.077(3) Uani 0.50 d P
N7 N 0.327(1) 0.2500 0.130(2) 0.153(10) Uiso 0.50 d SP
N8 N 0.7555(6) 0.1613(5) 0.227(1) 0.043(3) Uiso 0.25 d P
C39 C 0.3704(7) 0.2500 0.131(1) 0.057(4) Uiso 0.50 d SP
C40 C 0.4194(10) 0.2500 0.125(2) 0.099(6) Uiso 0.50 d SP
C41 C 0.739(1) 0.191(1) 0.211(2) 0.083(7) Uiso 0.25 d P
C42 C 0.729(1) 0.2500 0.212(3) 0.14(1) Uiso 0.50 d SP
C43 C 0.1847(9) 0.1173(8) 0.123(2) 0.058(5) Uiso 0.25 d P
C44 C 0.1405(9) 0.1724(7) 0.110(2) 0.062(5) Uiso 0.25 d P
O18 O 0.1680(5) 0.1443(4) 0.057(1) 0.116(4) Uiso 0.50 d P
H1 H 0.3676 0.3711 0.7251 0.0485 Uiso 1.00 calc .
H2 H 0.3753 0.3575 0.6072 0.0485 Uiso 1.00 calc .
H3 H 0.4446 0.4238 0.5988 0.0686 Uiso 1.00 calc .
H4 H 0.4551 0.5053 0.5741 0.0808 Uiso 1.00 calc .
H5 H 0.3800 0.5536 0.5792 0.0612 Uiso 1.00 calc .
H6 H 0.2971 0.5213 0.6140 0.0431 Uiso 1.00 calc .
H7 H 0.2487 0.3205 0.7327 0.0452 Uiso 1.00 calc .
H8 H 0.3084 0.3070 0.7472 0.0452 Uiso 1.00 calc .
H9 H 0.3152 0.3134 0.9444 0.0628 Uiso 1.00 calc .
H10 H 0.3216 0.3651 1.0877 0.0772 Uiso 1.00 calc .
H11 H 0.2925 0.4426 1.0675 0.0616 Uiso 1.00 calc .
H12 H 0.2617 0.4665 0.9042 0.0507 Uiso 1.00 calc .
H13 H 0.2479 0.3329 0.5441 0.0435 Uiso 1.00 calc .
H14 H 0.2943 0.3599 0.4897 0.0435 Uiso 1.00 calc .
H15 H 0.3763 0.3206 0.4399 0.0449 Uiso 1.00 calc .
H16 H 0.0329 0.3725 0.4576 0.0611 Uiso 1.00 calc .
H17 H 0.0042 0.3436 0.5448 0.0611 Uiso 1.00 calc .
H18 H -0.0728 0.3991 0.5314 0.0538 Uiso 1.00 calc .
H19 H -0.1063 0.4717 0.5849 0.0620 Uiso 1.00 calc .
H20 H -0.0475 0.5275 0.6578 0.0610 Uiso 1.00 calc .
H21 H 0.0413 0.5073 0.6830 0.0504 Uiso 1.00 calc .
H22 H 0.0500 0.2992 0.6464 0.0474 Uiso 1.00 calc .
H23 H 0.1094 0.3073 0.6779 0.0474 Uiso 1.00 calc .
H24 H 0.0121 0.2917 0.8282 0.0560 Uiso 1.00 calc .
H25 H -0.0047 0.3284 0.9922 0.0570 Uiso 1.00 calc .
H26 H 0.0334 0.4018 1.0257 0.0581 Uiso 1.00 calc .
H27 H 0.0836 0.4377 0.8940 0.0498 Uiso 1.00 calc .
H28 H 0.1210 0.3605 0.4421 0.0435 Uiso 1.00 calc .
H29 H 0.1519 0.3326 0.5279 0.0435 Uiso 1.00 calc .
H30 H 0.0600 0.3208 0.3203 0.0466 Uiso 1.00 calc .
H31 H 0.1466 0.4424 0.3238 0.0596 Uiso 1.00 calc .
H32 H 0.2014 0.4679 0.3200 0.0596 Uiso 1.00 calc .
H33 H 0.1993 0.4137 0.3228 0.0596 Uiso 1.00 calc .
H34 H 0.2039 0.5581 0.8243 0.0531 Uiso 1.00 calc .
H35 H 0.1468 0.5662 0.7795 0.0531 Uiso 1.00 calc .
H36 H 0.1544 0.5393 0.8851 0.0531 Uiso 1.00 calc .

loop_
_atom_site_aniso_label
_atom_site_aniso_U_11
_atom_site_aniso_U_22
_atom_site_aniso_U_33
_atom_site_aniso_U_12
_atom_site_aniso_U_13
_atom_site_aniso_U_23
Fe1 0.0275(3) 0.0273(3) 0.0344(3) 0.0006(2) 0.0001(2) -0.0019(2)
Fe2 0.0278(3) 0.0265(3) 0.0360(4) -0.0008(2) -0.0002(2) -0.0014(2)
O1 0.034(2) 0.023(1) 0.038(2) -0.0005(10) -0.001(1) -0.001(1)
O2 0.033(1) 0.038(1) 0.035(2) -0.003(1) 0.001(1) 0.000(1)
O3 0.033(1) 0.035(1) 0.043(2) 0.000(1) 0.000(1) 0.005(1)
O4 0.030(1) 0.031(1) 0.043(2) 0.000(1) 0.000(1) -0.002(1)
O5 0.029(1) 0.036(1) 0.048(2) 0.000(1) 0.000(1) -0.009(1)
N1 0.029(2) 0.030(2) 0.036(2) 0.001(1) -0.001(1) -0.003(1)
N2 0.032(2) 0.033(2) 0.033(2) -0.004(1) 0.000(1) -0.003(1)
N3 0.030(2) 0.034(2) 0.037(2) 0.001(1) -0.002(1) -0.003(1)
N4 0.032(2) 0.029(2) 0.037(2) 0.001(1) -0.002(1) -0.001(1)
N5 0.029(2) 0.034(2) 0.039(2) 0.003(1) -0.001(2) 0.000(1)
N6 0.029(2) 0.031(2) 0.037(2) -0.001(1) 0.001(1) -0.004(1)
C1 0.030(2) 0.042(2) 0.050(3) 0.004(2) 0.001(2) -0.008(2)
C2 0.032(2) 0.044(2) 0.033(2) 0.000(2) 0.002(2) -0.006(2)
C3 0.039(3) 0.060(3) 0.072(4) 0.001(2) 0.009(3) 0.003(3)
C4 0.043(3) 0.063(3) 0.096(5) -0.017(2) 0.016(3) 0.012(3)
C5 0.053(3) 0.045(3) 0.055(3) -0.015(2) 0.013(2) 0.006(2)
C6 0.038(2) 0.038(2) 0.032(2) -0.006(2) 0.003(2) 0.001(2)
C7 0.039(2) 0.033(2) 0.041(2) 0.008(2) -0.003(2) 0.000(2)
C8 0.037(2) 0.046(2) 0.036(2) 0.013(2) -0.001(2) 0.002(2)
C9 0.064(3) 0.052(3) 0.041(3) 0.019(2) -0.005(2) 0.002(2)
C10 0.074(4) 0.077(3) 0.043(3) 0.028(3) -0.012(3) 0.002(3)
C11 0.059(3) 0.057(3) 0.038(3) 0.012(2) -0.008(2) -0.012(2)
C12 0.042(2) 0.039(2) 0.045(3) 0.003(2) -0.005(2) -0.009(2)
C13 0.032(2) 0.034(2) 0.042(2) 0.003(2) 0.001(2) -0.002(2)
C14 0.034(2) 0.035(2) 0.034(2) 0.000(2) 0.004(2) 0.000(2)
C15 0.040(2) 0.034(2) 0.038(2) -0.004(2) 0.006(2) 0.002(2)
C16 0.039(3) 0.048(3) 0.040(4) 0.0000 0.012(3) 0.0000
C17 0.034(3) 0.034(3) 0.030(3) 0.0000 0.000(2) 0.0000
C18 0.039(2) 0.050(2) 0.064(3) 0.010(2) -0.018(2) -0.015(2)
C19 0.036(2) 0.032(2) 0.038(2) 0.001(2) -0.001(2) 0.003(2)
C20 0.035(2) 0.045(2) 0.054(3) 0.000(2) -0.007(2) 0.000(2)
C21 0.034(2) 0.046(2) 0.075(4) 0.008(2) -0.008(2) 0.000(2)
C22 0.040(3) 0.041(2) 0.071(3) 0.012(2) -0.001(2) -0.002(2)
C23 0.035(2) 0.038(2) 0.053(3) 0.001(2) -0.001(2) -0.001(2)
C24 0.051(3) 0.026(2) 0.041(2) -0.003(2) 0.008(2) -0.003(2)
C25 0.037(2) 0.030(2) 0.041(2) -0.002(2) 0.004(2) -0.002(2)
C26 0.052(3) 0.040(2) 0.048(3) -0.007(2) 0.014(2) -0.003(2)
C27 0.045(3) 0.051(2) 0.046(3) -0.005(2) 0.011(2) 0.000(2)
C28 0.054(3) 0.054(3) 0.037(3) -0.005(2) 0.009(2) -0.004(2)
C29 0.044(2) 0.044(2) 0.036(2) -0.007(2) 0.001(2) -0.008(2)
C30 0.042(2) 0.031(2) 0.036(2) -0.005(2) 0.004(2) -0.001(2)
C31 0.037(2) 0.035(2) 0.031(2) 0.000(2) 0.005(2) 0.001(2)
C32 0.048(3) 0.038(2) 0.030(2) 0.004(2) -0.002(2) 0.000(2)
C33 0.059(4) 0.041(3) 0.038(4) 0.0000 -0.010(3) 0.0000
C34 0.031(3) 0.039(3) 0.029(3) 0.0000 0.008(2) 0.0000
C35 0.036(2) 0.026(2) 0.039(2) -0.004(1) -0.001(2) 0.002(2)
C36 0.049(3) 0.066(3) 0.034(3) -0.014(2) -0.002(2) 0.006(2)
C37 0.033(2) 0.023(2) 0.039(2) 0.002(1) -0.001(2) 0.001(2)
C38 0.034(2) 0.044(2) 0.055(3) 0.003(2) 0.003(2) -0.013(2)
Cl1 0.098(1) 0.121(1) 0.0360(7) 0.0632(10) -0.0028(7) -0.0013(7)
Cl2 0.0318(10) 0.056(2) 0.064(1) 0.0027(8) 0.0069(10) -0.0005(9)
Cl3 0.0412(10) 0.101(2) 0.047(1) 0.0000 -0.0040(8) 0.0000
O6 0.078(3) 0.190(5) 0.091(3) -0.025(3) 0.003(3) -0.082(4)
O7 0.195(6) 0.152(5) 0.046(3) 0.073(5) 0.045(3) 0.019(3)
O8 0.171(5) 0.392(9) 0.068(3) 0.219(5) 0.060(3) 0.104(4)
O9 0.121(4) 0.066(3) 0.114(4) 0.017(3) -0.039(3) -0.002(3)
O10 0.050(3) 0.094(4) 0.101(5) 0.0000 -0.010(3) 0.0000
O11 0.075(4) 0.124(5) 0.065(4) 0.0000 0.011(3) 0.0000
O12 0.051(3) 0.109(5) 0.102(5) 0.0000 0.021(3) 0.0000
O13 0.061(5) 0.046(4) 0.101(7) -0.003(3) -0.006(4) 0.003(4)
O14 0.052(3) 0.070(3) 0.042(3) 0.0000 -0.008(2) 0.0000
O15 0.077(5) 0.187(8) 0.083(5) 0.0000 0.032(4) 0.0000
O16 0.075(6) 0.42(2) 0.105(7) 0.0000 -0.038(5) 0.0000
O17 0.100(6) 0.062(5) 0.070(5) -0.019(4) -0.012(5) -0.012(4)

loop_
_atom_type_symbol
_atom_type_description
_atom_type_scat_dispersion_real
_atom_type_scat_dispersion_imag
_atom_type_scat_source
C C 0.003 0.002
;International Tables for Crystallography
(1992, Vol. C, Tables 4.2.6.8 and 6.1.1.1)
;
H H 0.000 0.000
;International Tables for Crystallography
(1992, Vol. C, Table 6.1.1.2)
;
N N 0.006 0.003
;International Tables for Crystallography
(1992, Vol. C, Tables 4.2.6.8 and 6.1.1.1)
;
O O 0.011 0.006
;International Tables for Crystallography
(1992, Vol. C, Tables 4.2.6.8 and 6.1.1.1)
;
Fe Fe 0.346 0.844
;International Tables for Crystallography
(1992, Vol. C, Tables 4.2.6.8 and 6.1.1.1)
;
Cl Cl 0.148 0.159
;International Tables for Crystallography
(1992, Vol. C, Tables 4.2.6.8 and 6.1.1.1)
;

loop_
_geom_angle_atom_site_label_1
_geom_angle_atom_site_label_2
_geom_angle_atom_site_label_3
_geom_angle
_geom_angle_site_symmetry_2
_geom_angle_site_symmetry_3
_geom_angle_publ_flag
O1 FE1 O2 92.2(1) 1_555 1_555 yes
O1 FE1 O4 101.7(1) 1_555 1_555 yes
O1 FE1 N1 96.1(1) 1_555 1_555 yes
O1 FE1 N2 168.9(1) 1_555 1_555 yes
O1 FE1 N3 95.5(1) 1_555 1_555 yes
O2 FE1 O4 93.9(1) 1_555 1_555 yes
O2 FE1 N1 100.7(1) 1_555 1_555 yes
O2 FE1 N2 81.5(1) 1_555 1_555 yes
O2 FE1 N3 171.4(1) 1_555 1_555 yes
O4 FE1 N1 156.5(1) 1_555 1_555 yes
O4 FE1 N2 87.9(1) 1_555 1_555 yes
O4 FE1 N3 88.3(1) 1_555 1_555 yes
N1 FE1 N2 76.3(1) 1_555 1_555 yes
N1 FE1 N3 74.7(1) 1_555 1_555 yes
N2 FE1 N3 90.2(1) 1_555 1_555 yes
O1 FE2 O3 94.5(1) 1_555 1_555 yes
O1 FE2 O5 99.8(1) 1_555 1_555 yes
O1 FE2 N4 95.2(1) 1_555 1_555 yes
O1 FE2 N5 172.9(1) 1_555 1_555 yes
O1 FE2 N6 96.9(1) 1_555 1_555 yes
O3 FE2 O5 96.3(1) 1_555 1_555 yes
O3 FE2 N4 91.5(1) 1_555 1_555 yes
O3 FE2 N5 85.3(1) 1_555 1_555 yes
O3 FE2 N6 165.8(1) 1_555 1_555 yes
O5 FE2 N4 162.4(1) 1_555 1_555 yes
O5 FE2 N5 87.3(1) 1_555 1_555 yes
O5 FE2 N6 90.1(1) 1_555 1_555 yes
N4 FE2 N5 77.6(1) 1_555 1_555 yes
N4 FE2 N6 79.0(1) 1_555 1_555 yes
N5 FE2 N6 82.3(1) 1_555 1_555 yes
FE1 O1 FE2 120.4(1) 1_555 1_555 yes
FE1 O2 C35 126.1(3) 1_555 1_555 yes
FE2 O3 C35 127.7(3) 1_555 1_555 yes
FE1 O4 C37 129.0(2) 1_555 1_555 yes
FE2 O5 C37 128.8(3) 1_555 1_555 yes
FE1 N1 C1 111.5(2) 1_555 1_555 yes
FE1 N1 C7 102.2(2) 1_555 1_555 yes
FE1 N1 C13 108.1(2) 1_555 1_555 yes
C1 N1 C7 110.4(3) 1_555 1_555 yes
C1 N1 C13 112.1(3) 1_555 1_555 yes
C7 N1 C13 112.0(3) 1_555 1_555 yes
FE1 N2 C2 117.9(3) 1_555 1_555 yes
FE1 N2 C6 123.9(3) 1_555 1_555 yes
C2 N2 C6 118.1(3) 1_555 1_555 yes
FE1 N3 C8 114.2(3) 1_555 1_555 yes
FE1 N3 C12 128.1(3) 1_555 1_555 yes
C8 N3 C12 117.7(4) 1_555 1_555 yes
FE2 N4 C18 111.8(2) 1_555 1_555 yes
FE2 N4 C24 104.4(2) 1_555 1_555 yes
FE2 N4 C30 109.6(2) 1_555 1_555 yes
C18 N4 C24 111.7(3) 1_555 1_555 yes
C18 N4 C30 109.8(3) 1_555 1_555 yes
C24 N4 C30 109.5(3) 1_555 1_555 yes
FE2 N5 C19 115.9(2) 1_555 1_555 yes
FE2 N5 C23 125.5(3) 1_555 1_555 yes
C19 N5 C23 118.1(3) 1_555 1_555 yes
FE2 N6 C25 114.5(3) 1_555 1_555 yes
FE2 N6 C29 126.0(3) 1_555 1_555 yes
C25 N6 C29 119.2(4) 1_555 1_555 yes
N1 C1 C2 112.9(3) 1_555 1_555 yes
N2 C2 C1 116.7(4) 1_555 1_555 yes
N2 C2 C3 121.7(4) 1_555 1_555 yes
C1 C2 C3 121.5(4) 1_555 1_555 yes
C2 C3 C4 118.4(4) 1_555 1_555 yes
C3 C4 C5 119.8(4) 1_555 1_555 yes
C4 C5 C6 118.7(4) 1_555 1_555 yes
N2 C6 C5 123.2(4) 1_555 1_555 yes
N1 C7 C8 109.0(3) 1_555 1_555 yes
N3 C8 C7 114.6(3) 1_555 1_555 yes
N3 C8 C9 121.6(4) 1_555 1_555 yes
C7 C8 C9 123.8(4) 1_555 1_555 yes
C8 C9 C10 119.1(4) 1_555 1_555 yes
C9 C10 C11 119.7(5) 1_555 1_555 yes
C10 C11 C12 117.9(4) 1_555 1_555 yes
N3 C12 C11 123.9(4) 1_555 1_555 yes
N1 C13 C14 116.5(3) 1_555 1_555 yes
C13 C14 C15 120.3(3) 1_555 1_555 yes
C13 C14 C17 120.8(4) 1_555 1_555 yes
C15 C14 C17 118.5(4) 1_555 1_555 yes
C14 C15 C16 121.0(4) 1_555 1_555 yes
C15 C16 C15 119.4(5) 1_555 7_555 yes
C14 C17 C14 121.3(5) 1_555 7_555 yes
N4 C18 C19 113.1(4) 1_555 1_555 yes
N5 C19 C18 117.7(4) 1_555 1_555 yes
N5 C19 C20 122.4(4) 1_555 1_555 yes
C18 C19 C20 119.6(4) 1_555 1_555 yes
C19 C20 C21 118.4(4) 1_555 1_555 yes
C20 C21 C22 119.8(4) 1_555 1_555 yes
C21 C22 C23 118.1(4) 1_555 1_555 yes
N5 C23 C22 123.2(4) 1_555 1_555 yes
N4 C24 C25 112.2(3) 1_555 1_555 yes
N6 C25 C24 115.1(4) 1_555 1_555 yes
N6 C25 C26 121.4(4) 1_555 1_555 yes
C24 C25 C26 123.2(4) 1_555 1_555 yes
C25 C26 C27 119.1(4) 1_555 1_555 yes
C26 C27 C28 119.0(4) 1_555 1_555 yes
C27 C28 C29 118.8(4) 1_555 1_555 yes
N6 C29 C28 122.5(4) 1_555 1_555 yes
N4 C30 C31 116.6(3) 1_555 1_555 yes
C30 C31 C32 121.0(3) 1_555 1_555 yes
C30 C31 C34 119.3(4) 1_555 1_555 yes
C32 C31 C34 119.7(4) 1_555 1_555 yes
C31 C32 C33 119.6(4) 1_555 1_555 yes
C32 C33 C32 120.7(6) 1_555 7_555 yes
C31 C34 C31 120.6(5) 1_555 7_555 yes
O2 C35 O3 125.5(4) 1_555 1_555 yes
O2 C35 C36 117.8(4) 1_555 1_555 yes
O3 C35 C36 116.6(4) 1_555 1_555 yes
O4 C37 O5 125.0(3) 1_555 1_555 yes
O4 C37 C38 117.2(3) 1_555 1_555 yes
O5 C37 C38 117.8(3) 1_555 1_555 yes
O6 CL1 O7 113.9(4) 1_555 1_555 yes
O6 CL1 O8 108.1(5) 1_555 1_555 yes
O6 CL1 O9 107.2(3) 1_555 1_555 yes
O7 CL1 O8 109.2(3) 1_555 1_555 yes
O7 CL1 O9 109.2(4) 1_555 1_555 yes
O8 CL1 O9 109.2(4) 1_555 1_555 yes
O10 CL2 O11 112.2(4) 1_555 1_555 yes
O10 CL2 O12 117.8(4) 1_555 1_555 yes
O10 CL2 O13 103.9(4) 1_555 1_555 yes
O11 CL2 O12 111.0(4) 1_555 1_555 yes
O11 CL2 O13 111.5(4) 1_555 1_555 yes
O12 CL2 O13 99.3(4) 1_555 1_555 yes
N7 C39 C40 175(2) 1_555 1_555 yes
N8 C41 C42 158(3) 1_555 1_555 yes

loop_
_geom_bond_atom_site_label_1
_geom_bond_atom_site_label_2
_geom_bond_distance
_geom_bond_site_symmetry_2
_geom_bond_publ_flag
FE1 O1 1.791(3) . yes
FE1 O2 2.073(3) . yes
FE1 O4 2.038(3) . yes
FE1 N1 2.246(3) . yes
FE1 N2 2.173(3) . yes
FE1 N3 2.177(4) . yes
FE2 O1 1.800(3) . yes
FE2 O3 2.022(3) . yes
FE2 O5 2.030(3) . yes
FE2 N4 2.211(3) . yes
FE2 N5 2.200(3) . yes
FE2 N6 2.141(3) . yes
O2 C35 1.266(5) . yes
O3 C35 1.271(5) . yes
O4 C37 1.285(5) . yes
O5 C37 1.252(5) . yes
N1 C1 1.474(5) . yes
N1 C7 1.494(5) . yes
N1 C13 1.507(5) . yes
N2 C2 1.355(5) . yes
N2 C6 1.356(5) . yes
N3 C8 1.363(5) . yes
N3 C12 1.340(6) . yes
N4 C18 1.495(5) . yes
N4 C24 1.485(5) . yes
N4 C30 1.498(5) . yes
N5 C19 1.340(5) . yes
N5 C23 1.345(5) . yes
N6 C25 1.349(5) . yes
N6 C29 1.335(6) . yes
C1 C2 1.508(6) . yes
C2 C3 1.390(6) . yes
C3 C4 1.405(7) . yes
C4 C5 1.370(7) . yes
C5 C6 1.372(6) . yes
C7 C8 1.504(6) . yes
C8 C9 1.375(6) . yes
C9 C10 1.383(8) . yes
C10 C11 1.381(7) . yes
C11 C12 1.366(7) . yes
C13 C14 1.524(5) . yes
C14 C15 1.399(6) . yes
C14 C17 1.400(5) . yes
C15 C16 1.390(5) . yes
C18 C19 1.503(6) . yes
C19 C20 1.392(6) . yes
C20 C21 1.375(6) . yes
C21 C22 1.391(7) . yes
C22 C23 1.373(6) . yes
C24 C25 1.505(6) . yes
C25 C26 1.380(6) . yes
C26 C27 1.395(7) . yes
C27 C28 1.378(6) . yes
C28 C29 1.380(6) . yes
C30 C31 1.518(5) . yes
C31 C32 1.388(6) . yes
C31 C34 1.387(5) . yes
C32 C33 1.387(5) . yes
C35 C36 1.505(6) . yes
C37 C38 1.504(6) . yes
CL1 O6 1.396(6) . yes
CL1 O7 1.424(5) . yes
CL1 O8 1.397(5) . yes
CL1 O9 1.427(6) . yes
CL2 CL2 0.718(4) 7_555 yes
CL2 O10 1.412(6) . yes
CL2 O11 1.451(7) . yes
CL2 O12 1.362(6) . yes
CL2 O13 1.435(7) . yes
CL3 O14 1.415(5) . yes
CL3 O15 1.374(7) . yes
CL3 O16 1.302(9) . yes
CL3 O17 1.596(8) . yes
CL3 O17 1.596(8) 7_555 yes
N7 C39 1.08(3) . yes
N8 C41 0.97(3) . yes
C39 C40 1.23(3) . yes
C41 C42 1.70(3) . yes
O18 C43 1.21(2) . yes
O18 C44 1.25(2) . yes

loop_
_geom_contact_atom_site_label_1
_geom_contact_atom_site_label_2
_geom_contact_distance
_geom_contact_site_symmetry_2
O1 O17 3.416(10) 2_456
O2 C38 3.550(6) 4_564
O3 C21 3.389(5) 5_566
O4 C36 3.542(5) 4_565
O6 C27 3.326(7) 5_567
O6 C15 3.574(6) 4_565
O6 C32 3.578(8) 5_566
O6 C28 3.592(8) 5_567
O7 C20 3.203(7) 5_566
O7 C18 3.579(8) 5_566
O8 C28 3.247(7) 5_567
O8 C38 3.318(7) .
O8 C3 3.369(8) 4_565
O9 C22 3.370(7) .
O9 C32 3.433(6) 5_566
O10 C39 3.21(2) 2_455
O10 C9 3.294(6) 2_456
O10 C9 3.294(6) 8_456
O10 C40 3.34(3) 2_455
O10 N7 3.39(3) 2_455
O11 C26 3.488(7) .
O11 C26 3.488(7) 7_555
O11 C16 3.566(10) 2_456
O12 C24 3.415(7) .
O12 C24 3.415(7) 7_555
O12 C40 3.51(3) 2_455
O13 C9 3.350(9) 2_456
O13 C1 3.377(9) 2_456
O13 C26 3.441(10) 7_555
O13 C20 3.460(9) 7_555
O13 C18 3.51(1) 7_555
O14 C7 3.447(6) 2_556
O14 C7 3.447(6) 8_556
O14 C24 3.485(6) 2_556
O14 C24 3.485(6) 8_556
O14 C34 3.499(8) 2_556
O14 C17 3.520(7) 2_556
O15 C7 3.407(8) 2_556
O15 C7 3.407(8) 8_556
O15 C9 3.426(7) 2_556
O15 C9 3.426(7) 8_556
O16 C26 3.247(9) 2_556
O16 C26 3.247(9) 8_556
O16 C25 3.465(8) 2_556
O16 C25 3.465(8) 8_556
O16 C24 3.57(1) 2_556
O16 C24 3.57(1) 8_556
O17 O18 2.84(2) 8_555
O17 C25 3.25(1) 2_556
O17 C44 3.25(3) 8_555
O17 C7 3.33(1) 2_556
O17 C8 3.34(1) 2_556
O17 N6 3.409(9) 2_556
O17 C24 3.46(1) 2_556
O18 N8 3.53(2) 8_455
O18 C28 3.56(1) 7_554
O18 C10 3.57(1) 7_554
N7 C42 3.16(4) 2_455
N7 C41 3.42(4) 2_455
N7 C41 3.42(4) 8_455
N7 N8 3.59(3) 2_455
N7 N8 3.59(3) 8_455
N8 C43 2.88(3) 8_555
N8 C13 3.51(2) 2_555
N8 C44 3.55(3) 8_555
N8 C36 3.58(2) 2_555
N8 C10 3.60(2) 2_556
C5 C43 3.18(2) 6_555
C6 C43 3.33(2) 6_555
C6 C36 3.385(6) 4_565
C10 C43 3.34(2) 7_556
C11 C43 3.22(2) 7_556
C13 C41 3.54(3) 2_455
C14 C15 2.796(6) 7_555
C14 C41 3.52(3) 2_455
C28 C44 3.59(2) 7_556
C31 C32 2.780(6) 7_555
C33 C40 3.52(3) 2_455
C36 C43 3.30(2) 7_555
C41 C43 3.27(4) 8_555
C41 C41 3.37(6) 7_555
C41 C44 3.38(4) 8_555
